data_4121138
loop_
_publ_author_name
'Qi-Qiang Wang'
'Rowshan Ara Begum'
'Victor W. Day'
'Kristin Bowman-James'

_publ_section_title
;
 Chemical Mustard Containment Using Simple Palladium Pincer Complexes: The
 Influence of Molecular Walls
;
_journal_name_full 'Journal of the American Chemical Society'
_journal_page_first 17193
_journal_page_last 17199
_journal_paper_doi 10.1021/ja408770u
_journal_volume 135
_journal_year 2013
_chemical_formula_sum 'C43 H39 Cl2 N3 O2 Pd S2'
_chemical_formula_weight 871.19
_chemical_name_systematic
; 
 ? 
;
_space_group_IT_number 2
_symmetry_cell_setting triclinic
_symmetry_space_group_name_Hall '-P 1'
_symmetry_space_group_name_H-M 'P -1'
_atom_sites_solution_hydrogens geom
_atom_sites_solution_primary direct
_atom_sites_solution_secondary difmap
_audit_creation_method SHELXTL
_cell_angle_alpha 112.4620(10)
_cell_angle_beta 101.8900(10)
_cell_angle_gamma 94.9510(10)
_cell_formula_units_Z 2
_cell_length_a 10.6793(2)
_cell_length_b 12.3704(2)
_cell_length_c 15.7401(3)
_cell_measurement_reflns_used 9944
_cell_measurement_temperature 100(2)
_cell_measurement_theta_max 69.11
_cell_measurement_theta_min 3.15
_cell_volume 1848.82(6)
_computing_cell_refinement 'Bruker SAINT'
_computing_data_collection 'Bruker APEX2'
_computing_data_reduction 'Bruker SAINT'
_computing_molecular_graphics 'Bruker SHELXTL'
_computing_publication_material 'Bruker SHELXTL'
_computing_structure_refinement 'Bruker SHELXTL'
_computing_structure_solution 'Bruker SHELXTL'
_diffrn_ambient_temperature 100(2)
_diffrn_measured_fraction_theta_full 0.95
_diffrn_measured_fraction_theta_max 0.917
_diffrn_measurement_device_type 'Bruker APEX-II CCD'
_diffrn_measurement_method '\f and \w scans'
_diffrn_radiation_monochromator 'Helios multilayer optics'
_diffrn_radiation_source 'Bruker MicroStar microfocus rotating anode'
_diffrn_radiation_type CuK\a
_diffrn_radiation_wavelength 1.54178
_diffrn_reflns_av_R_equivalents 0.0217
_diffrn_reflns_av_sigmaI/netI 0.0243
_diffrn_reflns_limit_h_max 12
_diffrn_reflns_limit_h_min -12
_diffrn_reflns_limit_k_max 12
_diffrn_reflns_limit_k_min -14
_diffrn_reflns_limit_l_max 19
_diffrn_reflns_limit_l_min -18
_diffrn_reflns_number 20176
_diffrn_reflns_theta_full 66.00
_diffrn_reflns_theta_max 69.36
_diffrn_reflns_theta_min 3.15
_exptl_absorpt_coefficient_mu 6.776
_exptl_absorpt_correction_T_max 1.000
_exptl_absorpt_correction_T_min 0.785
_exptl_absorpt_correction_type multi-scan
_exptl_crystal_colour orange
_exptl_crystal_density_diffrn 1.565
_exptl_crystal_description Irregular
_exptl_crystal_F_000 892
_exptl_crystal_size_max 0.11
_exptl_crystal_size_mid 0.09
_exptl_crystal_size_min 0.04
_refine_diff_density_max 1.442
_refine_diff_density_min -1.083
_refine_diff_density_rms 0.095
_refine_ls_extinction_method none
_refine_ls_goodness_of_fit_ref 1.057
_refine_ls_hydrogen_treatment noref
_refine_ls_matrix_type full
_refine_ls_number_parameters 636
_refine_ls_number_reflns 6332
_refine_ls_number_restraints 90
_refine_ls_restrained_S_all 1.086
_refine_ls_R_factor_all 0.0462
_refine_ls_R_factor_gt 0.0454
_refine_ls_shift/su_max 0.000
_refine_ls_shift/su_mean 0.000
_refine_ls_structure_factor_coef Fsqd
_refine_ls_weighting_details 'calc w=1/[\s^2^(Fo^2^)+(0.0689P)^2^+4.1964P] where P=(Fo^2^+2Fc^2^)/3'
_refine_ls_weighting_scheme calc
_refine_ls_wR_factor_gt 0.1205
_refine_ls_wR_factor_ref 0.1212
_reflns_number_gt 6204
_reflns_number_total 6332
_reflns_threshold_expression >2sigma(I)
_cod_data_source_file ja408770u_si_002_6.cif
_cod_data_source_block q71c_Pd(Lf)(CEES)
_cod_database_code 4121138

loop_
_symmetry_equiv_pos_as_xyz
'x, y, z'
'-x, -y, -z'

loop_
_atom_site_label
_atom_site_type_symbol
_atom_site_fract_x
_atom_site_fract_y
_atom_site_fract_z
_atom_site_U_iso_or_equiv
_atom_site_adp_type
_atom_site_occupancy
_atom_site_symmetry_multiplicity
_atom_site_calc_flag
_atom_site_refinement_flags
_atom_site_disorder_assembly
_atom_site_disorder_group
Pd Pd 0.30023(3) 0.36147(2) 0.211749(17) 0.02864(12) Uani 1 1 d . . .
O1 O 0.2201(4) 0.6426(2) 0.1461(2) 0.0498(8) Uani 1 1 d . A .
O2 O 0.1743(3) 0.0259(2) -0.00185(19) 0.0382(6) Uani 1 1 d . A .
N1 N 0.2114(3) 0.3364(3) 0.0822(2) 0.0303(7) Uani 1 1 d . A .
N2 N 0.3032(3) 0.5348(3) 0.2287(2) 0.0298(7) Uani 1 1 d . A .
N3 N 0.2614(3) 0.1783(3) 0.1473(2) 0.0298(7) Uani 1 1 d . A .
C1 C 0.2395(4) 0.5487(3) 0.1506(3) 0.0355(9) Uani 1 1 d . . .
C2 C 0.1897(4) 0.4316(3) 0.0651(3) 0.0358(9) Uani 1 1 d . A .
C3 C 0.1227(5) 0.4165(4) -0.0247(3) 0.0426(10) Uani 1 1 d . . .
H3 H 0.109(4) 0.476(5) -0.037(3) 0.036(12) Uiso 1 1 d . . .
C4 C 0.0762(5) 0.3022(4) -0.0941(3) 0.0452(11) Uani 1 1 d . A .
H4 H 0.031(4) 0.288(4) -0.152(4) 0.037(12) Uiso 1 1 d . . .
C5 C 0.1000(5) 0.2051(4) -0.0739(3) 0.0389(9) Uani 1 1 d . . .
H5 H 0.074(5) 0.133(5) -0.116(4) 0.041(13) Uiso 1 1 d . . .
C6 C 0.1697(4) 0.2253(3) 0.0169(3) 0.0316(8) Uani 1 1 d . A .
C7 C 0.2021(4) 0.1316(3) 0.0526(3) 0.0308(8) Uani 1 1 d . . .
C8 C 0.3514(4) 0.6392(3) 0.3145(3) 0.0314(8) Uani 1 1 d . . .
C9 C 0.2654(4) 0.6884(3) 0.3703(3) 0.0344(9) Uani 1 1 d . A .
C10 C 0.1317(5) 0.6375(4) 0.3434(3) 0.0416(10) Uani 1 1 d . . .
H10 H 0.106(4) 0.575(4) 0.289(3) 0.033(11) Uiso 1 1 d . . .
C11 C 0.0522(6) 0.6856(5) 0.3994(4) 0.0518(12) Uani 1 1 d . A .
H11 H -0.022(6) 0.656(6) 0.389(5) 0.07(2) Uiso 1 1 d . . .
C12 C 0.1001(6) 0.7881(5) 0.4861(4) 0.0521(12) Uani 1 1 d . . .
H12 H 0.038(5) 0.814(5) 0.521(4) 0.057(15) Uiso 1 1 d . . .
C13 C 0.2267(5) 0.8392(4) 0.5140(3) 0.0462(12) Uani 1 1 d . A .
H13 H 0.255(5) 0.898(5) 0.564(4) 0.042(13) Uiso 1 1 d . . .
C14 C 0.3156(4) 0.7928(3) 0.4578(3) 0.0359(9) Uani 1 1 d . . .
C15 C 0.4456(5) 0.8441(4) 0.4846(3) 0.0385(10) Uani 1 1 d . A .
H15 H 0.473(5) 0.905(5) 0.538(4) 0.049(14) Uiso 1 1 d . . .
C16 C 0.5308(4) 0.7970(3) 0.4302(3) 0.0366(9) Uani 1 1 d . . .
C17 C 0.6645(5) 0.8502(4) 0.4567(3) 0.0433(10) Uani 1 1 d . A .
H17 H 0.700(5) 0.921(5) 0.513(4) 0.047(13) Uiso 1 1 d . . .
C18 C 0.7446(5) 0.8026(4) 0.4023(4) 0.0496(11) Uani 1 1 d . . .
H18 H 0.829(6) 0.840(5) 0.418(4) 0.062(16) Uiso 1 1 d . . .
C19 C 0.6984(5) 0.6966(4) 0.3168(4) 0.0482(11) Uani 1 1 d . A .
H19 H 0.749(4) 0.669(4) 0.282(3) 0.031(11) Uiso 1 1 d . . .
C20 C 0.5715(4) 0.6431(4) 0.2888(3) 0.0396(9) Uani 1 1 d . . .
H20 H 0.541(5) 0.573(5) 0.238(4) 0.042(13) Uiso 1 1 d . . .
C21 C 0.4836(4) 0.6906(3) 0.3429(3) 0.0325(8) Uani 1 1 d . A .
C22 C 0.2836(4) 0.0949(3) 0.1885(3) 0.0283(8) Uani 1 1 d . . .
C23 C 0.1903(4) 0.0637(3) 0.2299(2) 0.0281(8) Uani 1 1 d . A .
C24 C 0.0733(4) 0.1111(3) 0.2323(3) 0.0325(8) Uani 1 1 d . . .
H24 H 0.058(4) 0.159(4) 0.202(3) 0.033(12) Uiso 1 1 d . . .
C25 C -0.0149(4) 0.0797(4) 0.2741(3) 0.0366(9) Uani 1 1 d . A .
H25 H -0.091(5) 0.114(4) 0.276(3) 0.037(12) Uiso 1 1 d . . .
C26 C 0.0069(4) -0.0036(4) 0.3152(3) 0.0372(9) Uani 1 1 d . . .
H26 H -0.058(4) -0.025(4) 0.340(3) 0.035(11) Uiso 1 1 d . . .
C27 C 0.1156(4) -0.0521(3) 0.3140(3) 0.0333(8) Uani 1 1 d . A .
H27 H 0.128(4) -0.105(4) 0.342(3) 0.029(11) Uiso 1 1 d . . .
C28 C 0.2117(4) -0.0209(3) 0.2720(2) 0.0288(8) Uani 1 1 d . . .
C29 C 0.3251(4) -0.0679(3) 0.2717(3) 0.0316(8) Uani 1 1 d . A .
H29 H 0.335(4) -0.124(4) 0.296(3) 0.027(10) Uiso 1 1 d . . .
C30 C 0.4187(4) -0.0355(3) 0.2314(3) 0.0335(8) Uani 1 1 d . . .
C31 C 0.5367(5) -0.0820(4) 0.2320(4) 0.0455(11) Uani 1 1 d . A .
H31 H 0.548(5) -0.129(5) 0.254(4) 0.041(14) Uiso 1 1 d . . .
C32 C 0.6245(5) -0.0535(5) 0.1900(4) 0.0532(12) Uani 1 1 d . . .
H32 H 0.694(6) -0.086(6) 0.189(5) 0.073(19) Uiso 1 1 d . . .
C33 C 0.6016(5) 0.0233(4) 0.1432(4) 0.0471(11) Uani 1 1 d . A .
H33 H 0.663(5) 0.040(4) 0.112(3) 0.038(12) Uiso 1 1 d . . .
C34 C 0.4919(4) 0.0718(4) 0.1423(3) 0.0366(9) Uani 1 1 d . . .
H34 H 0.481(4) 0.117(5) 0.114(3) 0.036(13) Uiso 1 1 d . . .
C35 C 0.3976(4) 0.0455(3) 0.1871(3) 0.0308(8) Uani 1 1 d . A .
S1 S 0.4048(12) 0.4131(15) 0.3706(13) 0.0317(14) Uani 0.641(4) 1 d PD A 1
Cl1 Cl 0.7782(2) 0.3233(2) 0.33922(16) 0.0686(8) Uani 0.641(4) 1 d PD A 1
C1S C 0.6231(12) 0.3737(15) 0.3279(11) 0.067(4) Uani 0.641(4) 1 d PD A 1
H1SA H 0.6405 0.4617 0.3556 0.081 Uiso 0.641(4) 1 calc PR A 1
H1SB H 0.5799 0.3459 0.2593 0.081 Uiso 0.641(4) 1 calc PR A 1
C2S C 0.5349(11) 0.3353(12) 0.3718(10) 0.037(3) Uani 0.641(4) 1 d PDU A 1
H2SA H 0.5799 0.3513 0.4382 0.045 Uiso 0.641(4) 1 calc PR A 1
H2SB H 0.5020 0.2487 0.3367 0.045 Uiso 0.641(4) 1 calc PR A 1
C3S C 0.2998(14) 0.3418(13) 0.4262(12) 0.056(4) Uani 0.641(4) 1 d PD A 1
H3SA H 0.2799 0.2544 0.3897 0.067 Uiso 0.641(4) 1 calc PR A 1
H3SB H 0.3471 0.3595 0.4925 0.067 Uiso 0.641(4) 1 calc PR A 1
C4S C 0.1724(10) 0.3919(10) 0.4252(7) 0.055(3) Uani 0.641(4) 1 d PD A 1
H4SA H 0.1184 0.3567 0.4548 0.082 Uiso 0.641(4) 1 calc PR A 1
H4SB H 0.1251 0.3723 0.3594 0.082 Uiso 0.641(4) 1 calc PR A 1
H4SC H 0.1929 0.4785 0.4610 0.082 Uiso 0.641(4) 1 calc PR A 1
S1' S 0.415(2) 0.408(3) 0.365(2) 0.045(4) Uani 0.359(4) 1 d PD A 2
Cl1' Cl 0.0899(5) 0.3814(4) 0.4756(3) 0.0772(16) Uani 0.359(4) 1 d PD A 2
C1S' C 0.2034(18) 0.411(2) 0.4125(17) 0.060(7) Uani 0.359(4) 1 d PDU A 2
H1SC H 0.1568 0.3832 0.3445 0.072 Uiso 0.359(4) 1 calc PR A 2
H1SD H 0.2325 0.4982 0.4379 0.072 Uiso 0.359(4) 1 calc PR A 2
C2S' C 0.3124(17) 0.358(2) 0.4185(18) 0.027(4) Uani 0.359(4) 1 d PDU A 2
H2SC H 0.2866 0.2706 0.3859 0.032 Uiso 0.359(4) 1 calc PR A 2
H2SD H 0.3569 0.3797 0.4860 0.032 Uiso 0.359(4) 1 calc PR A 2
C3S' C 0.5611(19) 0.326(2) 0.377(2) 0.041(6) Uani 0.359(4) 1 d PDU A 2
H3SC H 0.6070 0.3506 0.4442 0.049 Uiso 0.359(4) 1 calc PR A 2
H3SD H 0.5307 0.2387 0.3470 0.049 Uiso 0.359(4) 1 calc PR A 2
C4S' C 0.653(2) 0.364(2) 0.322(2) 0.047(5) Uani 0.359(4) 1 d PDU A 2
H4SD H 0.7279 0.3230 0.3234 0.071 Uiso 0.359(4) 1 calc PR A 2
H4SE H 0.6838 0.4499 0.3534 0.071 Uiso 0.359(4) 1 calc PR A 2
H4SF H 0.6049 0.3414 0.2561 0.071 Uiso 0.359(4) 1 calc PR A 2
S2 S 0.6358(3) 0.3809(3) 0.08701(17) 0.0957(12) Uani 0.703(6) 1 d PD B 1
Cl2 Cl 0.9392(3) 0.3497(3) 0.1375(3) 0.0902(10) Uani 0.703(6) 1 d PD B 1
C5S C 0.8070(10) 0.2464(8) 0.0245(7) 0.071(2) Uani 0.703(6) 1 d PDU B 1
H5SA H 0.8100 0.2723 -0.0274 0.085 Uiso 0.703(6) 1 calc PR B 1
H5SB H 0.8241 0.1641 0.0040 0.085 Uiso 0.703(6) 1 calc PR B 1
C6S C 0.6916(13) 0.2486(7) 0.0405(8) 0.114(6) Uani 0.703(6) 1 d PD B 1
H6SA H 0.6874 0.2087 0.0839 0.137 Uiso 0.703(6) 1 calc PR B 1
H6SB H 0.6277 0.1979 -0.0208 0.137 Uiso 0.703(6) 1 calc PR B 1
C7S C 0.5311(14) 0.3720(12) -0.0396(11) 0.141(7) Uani 0.703(6) 1 d PD B 1
H7SA H 0.5836 0.3608 -0.0863 0.169 Uiso 0.703(6) 1 calc PR B 1
H7SB H 0.4517 0.3098 -0.0675 0.169 Uiso 0.703(6) 1 calc PR B 1
C8S C 0.5000 0.5000 0.0000 0.078(13) Uani 0.352(3) 2 d SPD . 1
H8SA H 0.4482 0.5152 -0.0504 0.117 Uiso 0.18 1 d P B 1
H8SB H 0.4536 0.5082 0.0476 0.117 Uiso 0.18 1 d P B 1
H8SC H 0.5806 0.5559 0.0280 0.117 Uiso 0.18 1 d P B 1
S2' S 0.5382(10) 0.3143(9) 0.0583(7) 0.121(4) Uiso 0.297(6) 1 d PD B 2
Cl2' Cl 0.883(3) 0.368(3) 0.137(2) 0.296(13) Uiso 0.297(6) 1 d PD B 2
C5S' C 0.758(3) 0.235(3) 0.062(5) 0.44(9) Uiso 0.297(6) 1 d PD B 2
H5SC H 0.7988 0.1720 0.0230 0.533 Uiso 0.297(6) 1 calc PR B 2
H5SD H 0.7211 0.2046 0.1037 0.533 Uiso 0.297(6) 1 calc PR B 2
C6S' C 0.659(3) 0.258(6) 0.004(3) 0.35(6) Uiso 0.297(6) 1 d PD B 2
H6SC H 0.6186 0.1829 -0.0531 0.416 Uiso 0.297(6) 1 calc PR B 2
H6SD H 0.6963 0.3151 -0.0181 0.416 Uiso 0.297(6) 1 calc PR B 2
C7S' C 0.440(4) 0.361(2) -0.038(2) 0.157(17) Uiso 0.297(6) 1 d PD B 2
H7SC H 0.4536 0.3154 -0.1013 0.188 Uiso 0.297(6) 1 calc PR B 2
H7SD H 0.3461 0.3493 -0.0417 0.188 Uiso 0.297(6) 1 calc PR B 2
C8S' C 0.5000 0.5000 0.0000 0.20(10) Uiso 0.148(3) 2 d SPD . 2
H8SD H 0.4482 0.5152 -0.0504 0.304 Uiso 0.0742(16) 1 d PR B 2
H8SE H 0.4536 0.5082 0.0476 0.304 Uiso 0.0742(16) 1 d PR B 2
H8SF H 0.5806 0.5559 0.0280 0.304 Uiso 0.0742(16) 1 d PR B 2

loop_
_atom_site_aniso_label
_atom_site_aniso_U_11
_atom_site_aniso_U_22
_atom_site_aniso_U_33
_atom_site_aniso_U_23
_atom_site_aniso_U_13
_atom_site_aniso_U_12
Pd 0.04655(19) 0.01558(16) 0.01963(16) 0.00572(11) 0.00268(11) 0.00620(11)
O1 0.091(2) 0.0184(14) 0.0298(15) 0.0101(12) -0.0068(15) 0.0090(14)
O2 0.0590(17) 0.0171(13) 0.0279(14) 0.0037(12) 0.0009(12) 0.0047(12)
N1 0.0477(18) 0.0175(15) 0.0218(15) 0.0067(13) 0.0038(13) 0.0051(13)
N2 0.0489(18) 0.0147(14) 0.0199(14) 0.0049(12) 0.0008(13) 0.0060(12)
N3 0.0507(19) 0.0137(14) 0.0222(15) 0.0073(12) 0.0037(13) 0.0061(12)
C1 0.057(2) 0.0188(18) 0.0244(18) 0.0083(16) 0.0005(17) 0.0051(16)
C2 0.057(2) 0.0210(19) 0.0245(19) 0.0089(17) 0.0019(17) 0.0056(17)
C3 0.072(3) 0.023(2) 0.027(2) 0.0110(18) -0.0014(19) 0.0081(19)
C4 0.071(3) 0.032(2) 0.023(2) 0.0108(18) -0.005(2) 0.008(2)
C5 0.062(3) 0.022(2) 0.0219(18) 0.0039(17) -0.0017(17) 0.0037(18)
C6 0.047(2) 0.0191(18) 0.0244(18) 0.0074(15) 0.0035(16) 0.0058(15)
C7 0.044(2) 0.0181(18) 0.0253(18) 0.0064(16) 0.0038(15) 0.0045(15)
C8 0.053(2) 0.0143(16) 0.0223(17) 0.0077(15) -0.0002(16) 0.0086(15)
C9 0.058(2) 0.0202(18) 0.0232(18) 0.0094(16) 0.0032(17) 0.0133(17)
C10 0.056(3) 0.030(2) 0.032(2) 0.0074(19) 0.0051(19) 0.0152(19)
C11 0.057(3) 0.046(3) 0.047(3) 0.013(2) 0.011(2) 0.018(2)
C12 0.069(3) 0.046(3) 0.040(2) 0.012(2) 0.018(2) 0.025(2)
C13 0.082(4) 0.028(2) 0.025(2) 0.0057(19) 0.011(2) 0.022(2)
C14 0.063(3) 0.0172(18) 0.0242(18) 0.0087(16) 0.0034(17) 0.0106(17)
C15 0.071(3) 0.0168(18) 0.0204(18) 0.0054(16) -0.0001(18) 0.0077(18)
C16 0.057(2) 0.0187(18) 0.0286(19) 0.0134(17) -0.0059(17) 0.0024(17)
C17 0.060(3) 0.027(2) 0.035(2) 0.0142(19) -0.005(2) 0.0025(19)
C18 0.051(3) 0.036(2) 0.052(3) 0.020(2) -0.007(2) -0.001(2)
C19 0.053(3) 0.039(3) 0.053(3) 0.019(2) 0.010(2) 0.013(2)
C20 0.052(2) 0.024(2) 0.035(2) 0.0108(19) -0.0002(18) 0.0072(18)
C21 0.053(2) 0.0170(17) 0.0255(18) 0.0113(16) 0.0000(16) 0.0074(16)
C22 0.045(2) 0.0117(15) 0.0220(17) 0.0042(14) 0.0013(15) 0.0041(14)
C23 0.043(2) 0.0136(16) 0.0191(16) 0.0014(14) 0.0013(14) 0.0029(14)
C24 0.048(2) 0.0181(17) 0.0265(18) 0.0068(16) 0.0044(16) 0.0073(15)
C25 0.047(2) 0.0250(19) 0.030(2) 0.0039(17) 0.0078(17) 0.0076(17)
C26 0.051(2) 0.027(2) 0.0235(18) 0.0009(16) 0.0094(17) 0.0003(17)
C27 0.051(2) 0.0207(18) 0.0199(17) 0.0049(16) 0.0015(16) 0.0009(16)
C28 0.046(2) 0.0150(16) 0.0171(16) 0.0017(14) 0.0020(14) 0.0026(14)
C29 0.051(2) 0.0165(17) 0.0244(18) 0.0099(16) 0.0015(16) 0.0055(15)
C30 0.046(2) 0.0215(18) 0.0281(18) 0.0077(16) 0.0037(16) 0.0074(15)
C31 0.054(3) 0.038(2) 0.054(3) 0.027(2) 0.011(2) 0.019(2)
C32 0.047(3) 0.050(3) 0.069(3) 0.029(3) 0.016(2) 0.021(2)
C33 0.049(3) 0.043(3) 0.052(3) 0.019(2) 0.018(2) 0.008(2)
C34 0.050(2) 0.0252(19) 0.036(2) 0.0145(19) 0.0099(18) 0.0073(17)
C35 0.045(2) 0.0184(17) 0.0250(18) 0.0066(15) 0.0050(15) 0.0054(15)
S1 0.056(2) 0.018(2) 0.018(2) 0.0065(18) 0.0020(17) 0.0110(18)
Cl1 0.0697(14) 0.0675(14) 0.0642(13) 0.0193(11) 0.0136(10) 0.0362(11)
C1S 0.064(8) 0.087(8) 0.042(5) 0.010(5) 0.017(6) 0.041(7)
C2S 0.045(4) 0.029(4) 0.030(4) 0.010(3) -0.006(3) 0.018(3)
C3S 0.110(10) 0.028(6) 0.027(5) 0.014(4) 0.014(5) -0.009(5)
C4S 0.051(5) 0.059(6) 0.041(5) 0.001(4) 0.023(4) 0.003(5)
S1' 0.078(9) 0.019(5) 0.023(6) 0.005(4) -0.005(6) 0.003(6)
Cl1' 0.107(3) 0.064(3) 0.061(2) 0.024(2) 0.038(2) -0.008(2)
C1S' 0.059(8) 0.064(8) 0.054(8) 0.020(5) 0.022(5) 0.002(5)
C2S' 0.037(5) 0.024(6) 0.020(6) 0.012(4) 0.007(4) 0.004(4)
C3S' 0.047(7) 0.035(7) 0.040(7) 0.020(5) -0.003(5) 0.018(5)
C4S' 0.040(6) 0.051(7) 0.047(7) 0.011(5) 0.023(5) 0.007(4)
S2 0.0845(18) 0.106(2) 0.0529(13) -0.0088(13) 0.0153(11) 0.0003(15)
Cl2 0.0804(15) 0.0920(18) 0.153(3) 0.095(2) 0.0506(16) 0.0326(13)
C5S 0.097(5) 0.047(4) 0.069(4) 0.023(3) 0.026(4) 0.007(3)
C6S 0.177(13) 0.022(4) 0.085(7) 0.008(4) -0.062(9) 0.014(5)
C7S 0.117(11) 0.144(14) 0.24(2) 0.135(15) 0.094(12) 0.045(10)
C8S 0.059(14) 0.12(3) 0.036(11) 0.013(13) 0.014(10) 0.023(14)

loop_
_atom_type_symbol
_atom_type_description
_atom_type_scat_dispersion_real
_atom_type_scat_dispersion_imag
_atom_type_scat_source
C C 0.0181 0.0091 'International Tables Vol C Tables 4.2.6.8 and 6.1.1.4'
H H 0.0000 0.0000 'International Tables Vol C Tables 4.2.6.8 and 6.1.1.4'
N N 0.0311 0.0180 'International Tables Vol C Tables 4.2.6.8 and 6.1.1.4'
O O 0.0492 0.0322 'International Tables Vol C Tables 4.2.6.8 and 6.1.1.4'
S S 0.3331 0.5567 'International Tables Vol C Tables 4.2.6.8 and 6.1.1.4'
Cl Cl 0.3639 0.7018 'International Tables Vol C Tables 4.2.6.8 and 6.1.1.4'
Pd Pd 0.1215 3.9337 'International Tables Vol C Tables 4.2.6.8 and 6.1.1.4'

loop_
_geom_angle_atom_site_label_1
_geom_angle_atom_site_label_2
_geom_angle_atom_site_label_3
_geom_angle
_geom_angle_site_symmetry_1
N1 Pd N2 79.90(12) .
N1 Pd N3 79.84(12) .
N2 Pd N3 159.71(12) .
N1 Pd S1' 174.3(7) .
N2 Pd S1' 95.1(7) .
N3 Pd S1' 105.2(7) .
N1 Pd S1 173.8(4) .
N2 Pd S1 93.9(4) .
N3 Pd S1 106.3(4) .
S1' Pd S1 3.9(7) .
C6 N1 C2 123.2(3) .
C6 N1 Pd 118.5(3) .
C2 N1 Pd 118.2(3) .
C1 N2 C8 117.2(3) .
C1 N2 Pd 115.0(2) .
C8 N2 Pd 127.3(2) .
C7 N3 C22 116.1(3) .
C7 N3 Pd 114.6(2) .
C22 N3 Pd 129.2(2) .
O1 C1 N2 126.5(3) .
O1 C1 C2 121.2(4) .
N2 C1 C2 112.3(3) .
N1 C2 C3 119.5(4) .
N1 C2 C1 114.4(3) .
C3 C2 C1 126.0(4) .
C2 C3 C4 118.9(4) .
C2 C3 H3 120(3) .
C4 C3 H3 121(3) .
C3 C4 C5 120.1(4) .
C3 C4 H4 122(3) .
C5 C4 H4 118(3) .
C6 C5 C4 118.6(4) .
C6 C5 H5 119(3) .
C4 C5 H5 122(3) .
N1 C6 C5 119.6(4) .
N1 C6 C7 114.3(3) .
C5 C6 C7 126.1(3) .
O2 C7 N3 126.7(4) .
O2 C7 C6 120.5(3) .
N3 C7 C6 112.7(3) .
C21 C8 C9 121.2(3) .
C21 C8 N2 119.3(4) .
C9 C8 N2 119.5(4) .
C8 C9 C10 122.2(4) .
C8 C9 C14 119.0(4) .
C10 C9 C14 118.8(4) .
C11 C10 C9 120.8(4) .
C11 C10 H10 124(3) .
C9 C10 H10 115(3) .
C10 C11 C12 121.2(5) .
C10 C11 H11 124(5) .
C12 C11 H11 115(5) .
C13 C12 C11 119.7(5) .
C13 C12 H12 125(4) .
C11 C12 H12 115(4) .
C12 C13 C14 121.7(4) .
C12 C13 H13 120(3) .
C14 C13 H13 118(4) .
C15 C14 C13 122.7(4) .
C15 C14 C9 119.5(4) .
C13 C14 C9 117.8(4) .
C14 C15 C16 122.1(4) .
C14 C15 H15 117(4) .
C16 C15 H15 121(4) .
C15 C16 C17 122.4(4) .
C15 C16 C21 119.6(4) .
C17 C16 C21 117.9(4) .
C18 C17 C16 121.0(4) .
C18 C17 H17 118(3) .
C16 C17 H17 121(3) .
C17 C18 C19 121.0(5) .
C17 C18 H18 120(4) .
C19 C18 H18 119(4) .
C20 C19 C18 119.9(5) .
C20 C19 H19 120(3) .
C18 C19 H19 120(3) .
C19 C20 C21 121.1(4) .
C19 C20 H20 122(3) .
C21 C20 H20 117(3) .
C8 C21 C20 122.4(4) .
C8 C21 C16 118.6(4) .
C20 C21 C16 119.0(4) .
C23 C22 C35 121.2(3) .
C23 C22 N3 118.7(3) .
C35 C22 N3 120.1(4) .
C22 C23 C24 123.0(4) .
C22 C23 C28 119.2(3) .
C24 C23 C28 117.8(4) .
C25 C24 C23 121.4(4) .
C25 C24 H24 122(3) .
C23 C24 H24 117(3) .
C24 C25 C26 120.4(4) .
C24 C25 H25 120(3) .
C26 C25 H25 120(3) .
C27 C26 C25 120.6(4) .
C27 C26 H26 123(3) .
C25 C26 H26 117(3) .
C26 C27 C28 121.1(4) .
C26 C27 H27 119(3) .
C28 C27 H27 120(3) .
C29 C28 C27 122.0(4) .
C29 C28 C23 119.3(4) .
C27 C28 C23 118.7(3) .
C28 C29 C30 121.4(4) .
C28 C29 H29 118(3) .
C30 C29 H29 121(3) .
C29 C30 C31 121.8(4) .
C29 C30 C35 120.1(4) .
C31 C30 C35 118.1(4) .
C32 C31 C30 121.4(5) .
C32 C31 H31 119(4) .
C30 C31 H31 119(4) .
C31 C32 C33 120.6(5) .
C31 C32 H32 119(4) .
C33 C32 H32 120(4) .
C34 C33 C32 120.3(5) .
C34 C33 H33 121(3) .
C32 C33 H33 119(3) .
C33 C34 C35 120.9(4) .
C33 C34 H34 118(3) .
C35 C34 H34 121(3) .
C22 C35 C34 122.6(4) .
C22 C35 C30 118.8(4) .
C34 C35 C30 118.6(4) .
C2S S1 C3S 100.3(7) .
C2S S1 Pd 107.0(9) .
C3S S1 Pd 110.1(9) .
C2S C1S Cl1 115.8(11) .
C2S C1S H1SA 108.3 .
Cl1 C1S H1SA 108.3 .
C2S C1S H1SB 108.3 .
Cl1 C1S H1SB 108.3 .
H1SA C1S H1SB 107.4 .
C1S C2S S1 108.5(9) .
C1S C2S H2SA 110.0 .
S1 C2S H2SA 110.0 .
C1S C2S H2SB 110.0 .
S1 C2S H2SB 110.0 .
H2SA C2S H2SB 108.4 .
C4S C3S S1 108.9(9) .
C4S C3S H3SA 109.9 .
S1 C3S H3SA 109.9 .
C4S C3S H3SB 109.9 .
S1 C3S H3SB 109.9 .
H3SA C3S H3SB 108.3 .
C3S C4S H4SA 109.5 .
C3S C4S H4SB 109.5 .
H4SA C4S H4SB 109.5 .
C3S C4S H4SC 109.5 .
H4SA C4S H4SC 109.5 .
H4SB C4S H4SC 109.5 .
C2S' S1' C3S' 103.7(11) .
C2S' S1' Pd 107.1(16) .
C3S' S1' Pd 114.8(16) .
C2S' C1S' Cl1' 115.0(14) .
C2S' C1S' H1SC 108.5 .
Cl1' C1S' H1SC 108.5 .
C2S' C1S' H1SD 108.5 .
Cl1' C1S' H1SD 108.5 .
H1SC C1S' H1SD 107.5 .
C1S' C2S' S1' 108.1(14) .
C1S' C2S' H2SC 110.1 .
S1' C2S' H2SC 110.1 .
C1S' C2S' H2SD 110.1 .
S1' C2S' H2SD 110.1 .
H2SC C2S' H2SD 108.4 .
C4S' C3S' S1' 105.0(14) .
C4S' C3S' H3SC 110.8 .
S1' C3S' H3SC 110.8 .
C4S' C3S' H3SD 110.8 .
S1' C3S' H3SD 110.8 .
H3SC C3S' H3SD 108.8 .
C3S' C4S' H4SD 109.5 .
C3S' C4S' H4SE 109.5 .
H4SD C4S' H4SE 109.5 .
C3S' C4S' H4SF 109.5 .
H4SD C4S' H4SF 109.5 .
H4SE C4S' H4SF 109.5 .
C6S S2 C7S 96.2(5) .
C6S C5S Cl2 110.6(7) .
C6S C5S H5SA 109.5 .
Cl2 C5S H5SA 109.5 .
C6S C5S H5SB 109.5 .
Cl2 C5S H5SB 109.5 .
H5SA C5S H5SB 108.1 .
C5S C6S S2 121.7(8) .
C5S C6S H6SA 106.9 .
S2 C6S H6SA 106.9 .
C5S C6S H6SB 106.9 .
S2 C6S H6SB 106.9 .
H6SA C6S H6SB 106.7 .
C8S C7S S2 96.2(8) .
C8S C7S H7SA 112.5 .
S2 C7S H7SA 112.5 .
C8S C7S H7SB 112.5 .
S2 C7S H7SB 112.5 .
H7SA C7S H7SB 110.0 .
C7S C8S C7S 180.000(1) 2_665
C7S C8S H8SA 69.7 2_665
C7S C8S H8SA 110.3 .
C7S C8S H8SB 70.4 2_665
C7S C8S H8SB 109.6 .
H8SA C8S H8SB 109.5 .
C7S C8S H8SC 71.5 2_665
C7S C8S H8SC 108.5 .
H8SA C8S H8SC 109.5 .
H8SB C8S H8SC 109.5 .
C7S C8S H8SD 69.7 2_665
C7S C8S H8SD 110.3 .
H8SA C8S H8SD 0.0 .
H8SB C8S H8SD 109.5 .
H8SC C8S H8SD 109.5 .
C7S C8S H8SE 70.4 2_665
C7S C8S H8SE 109.6 .
H8SA C8S H8SE 109.5 .
H8SB C8S H8SE 0.0 .
H8SC C8S H8SE 109.5 .
H8SD C8S H8SE 109.5 .
C7S C8S H8SF 71.5 2_665
C7S C8S H8SF 108.5 .
H8SA C8S H8SF 109.5 .
H8SB C8S H8SF 109.5 .
H8SC C8S H8SF 0.0 .
H8SD C8S H8SF 109.5 .
H8SE C8S H8SF 109.5 .
C6S' S2' C7S' 99.8(17) .
C6S' C5S' Cl2' 112(3) .
C6S' C5S' H5SC 109.2 .
Cl2' C5S' H5SC 109.2 .
C6S' C5S' H5SD 109.2 .
Cl2' C5S' H5SD 109.2 .
H5SC C5S' H5SD 107.9 .
C5S' C6S' S2' 114(3) .
C5S' C6S' H6SC 108.9 .
S2' C6S' H6SC 108.9 .
C5S' C6S' H6SD 108.9 .
S2' C6S' H6SD 108.9 .
H6SC C6S' H6SD 107.7 .
C8S' C7S' S2' 103.6(12) .
C8S' C7S' H7SC 111.0 .
S2' C7S' H7SC 111.0 .
C8S' C7S' H7SD 111.0 .
S2' C7S' H7SD 111.0 .
H7SC C7S' H7SD 109.0 .
C7S' C8S' C7S' 180.000(3) 2_665
C7S' C8S' H8SA 81.8 2_665
C7S' C8S' H8SA 98.2 .
C7S' C8S' H8SB 96.7 2_665
C7S' C8S' H8SB 83.3 .
H8SA C8S' H8SB 109.5 .
C7S' C8S' H8SC 37.5 2_665
C7S' C8S' H8SC 142.5 .
H8SA C8S' H8SC 109.5 .
H8SB C8S' H8SC 109.5 .
C7S' C8S' H8SD 81.8 2_665
C7S' C8S' H8SD 98.2 .
H8SA C8S' H8SD 0.0 .
H8SB C8S' H8SD 109.5 .
H8SC C8S' H8SD 109.5 .
C7S' C8S' H8SE 96.7 2_665
C7S' C8S' H8SE 83.3 .
H8SA C8S' H8SE 109.5 .
H8SB C8S' H8SE 0.0 .
H8SC C8S' H8SE 109.5 .
H8SD C8S' H8SE 109.5 .
C7S' C8S' H8SF 37.5 2_665
C7S' C8S' H8SF 142.5 .
H8SA C8S' H8SF 109.5 .
H8SB C8S' H8SF 109.5 .
H8SC C8S' H8SF 0.0 .
H8SD C8S' H8SF 109.5 .
H8SE C8S' H8SF 109.5 .

loop_
_geom_bond_atom_site_label_1
_geom_bond_atom_site_label_2
_geom_bond_distance
_geom_bond_site_symmetry_2
Pd N1 1.954(3) .
Pd N2 2.054(3) .
Pd N3 2.060(3) .
Pd S1' 2.29(3) .
Pd S1 2.326(17) .
O1 C1 1.223(5) .
O2 C7 1.227(5) .
N1 C6 1.330(5) .
N1 C2 1.334(5) .
N2 C1 1.356(5) .
N2 C8 1.422(5) .
N3 C7 1.359(5) .
N3 C22 1.425(5) .
C1 C2 1.509(5) .
C2 C3 1.379(6) .
C3 C4 1.383(6) .
C3 H3 0.85(5) .
C4 C5 1.386(6) .
C4 H4 0.89(5) .
C5 C6 1.384(6) .
C5 H5 0.87(5) .
C6 C7 1.505(5) .
C8 C21 1.401(6) .
C8 C9 1.416(6) .
C9 C10 1.417(7) .
C9 C14 1.438(5) .
C10 C11 1.359(7) .
C10 H10 0.88(5) .
C11 C12 1.418(7) .
C11 H11 0.80(6) .
C12 C13 1.348(8) .
C12 H12 0.94(6) .
C13 C14 1.437(6) .
C13 H13 0.82(5) .
C14 C15 1.382(7) .
C15 C16 1.390(6) .
C15 H15 0.86(6) .
C16 C17 1.424(7) .
C16 C21 1.447(5) .
C17 C18 1.347(8) .
C17 H17 0.95(5) .
C18 C19 1.429(7) .
C18 H18 0.92(6) .
C19 C20 1.359(7) .
C19 H19 0.85(5) .
C20 C21 1.411(6) .
C20 H20 0.90(5) .
C22 C23 1.400(6) .
C22 C35 1.408(5) .
C23 C24 1.426(5) .
C23 C28 1.447(5) .
C24 C25 1.363(6) .
C24 H24 0.89(5) .
C25 C26 1.423(6) .
C25 H25 0.95(5) .
C26 C27 1.352(6) .
C26 H26 0.93(5) .
C27 C28 1.431(6) .
C27 H27 0.92(5) .
C28 C29 1.388(6) .
C29 C30 1.396(6) .
C29 H29 0.92(5) .
C30 C31 1.429(6) .
C30 C35 1.432(6) .
C31 C32 1.348(8) .
C31 H31 0.79(6) .
C32 C33 1.416(8) .
C32 H32 0.87(7) .
C33 C34 1.361(6) .
C33 H33 0.95(5) .
C34 C35 1.425(6) .
C34 H34 0.84(5) .
S1 C2S 1.758(13) .
S1 C3S 1.904(14) .
Cl1 C1S 1.817(12) .
C1S C2S 1.426(15) .
C1S H1SA 0.9900 .
C1S H1SB 0.9900 .
C2S H2SA 0.9900 .
C2S H2SB 0.9900 .
C3S C4S 1.543(15) .
C3S H3SA 0.9900 .
C3S H3SB 0.9900 .
C4S H4SA 0.9800 .
C4S H4SB 0.9800 .
C4S H4SC 0.9800 .
S1' C2S' 1.723(18) .
S1' C3S' 1.947(18) .
Cl1' C1S' 1.813(14) .
C1S' C2S' 1.387(19) .
C1S' H1SC 0.9900 .
C1S' H1SD 0.9900 .
C2S' H2SC 0.9900 .
C2S' H2SD 0.9900 .
C3S' C4S' 1.577(19) .
C3S' H3SC 0.9900 .
C3S' H3SD 0.9900 .
C4S' H4SD 0.9800 .
C4S' H4SE 0.9800 .
C4S' H4SF 0.9800 .
S2 C6S 1.733(9) .
S2 C7S 2.032(15) .
Cl2 C5S 1.925(10) .
C5S C6S 1.309(15) .
C5S H5SA 0.9900 .
C5S H5SB 0.9900 .
C6S H6SA 0.9900 .
C6S H6SB 0.9900 .
C7S C8S 1.558(13) .
C7S H7SA 0.9900 .
C7S H7SB 0.9900 .
C8S C7S 1.558(13) 2_665
C8S H8SA 0.9599 .
C8S H8SB 0.9600 .
C8S H8SC 0.9600 .
C8S H8SD 0.9599 .
C8S H8SE 0.9600 .
C8S H8SF 0.9600 .
S2' C6S' 1.74(2) .
S2' C7S' 1.961(19) .
Cl2' C5S' 1.838(19) .
C5S' C6S' 1.38(2) .
C5S' H5SC 0.9900 .
C5S' H5SD 0.9900 .
C6S' H6SC 0.9900 .
C6S' H6SD 0.9900 .
C7S' C8S' 1.606(19) .
C7S' H7SC 0.9900 .
C7S' H7SD 0.9900 .
C8S' C7S' 1.606(19) 2_665
C8S' H8SA 0.9599 .
C8S' H8SB 0.9600 .
C8S' H8SC 0.9600 .
C8S' H8SD 0.9599 .
C8S' H8SE 0.9600 .
C8S' H8SF 0.9600 .

loop_
_geom_torsion_atom_site_label_1
_geom_torsion_atom_site_label_2
_geom_torsion_atom_site_label_3
_geom_torsion_atom_site_label_4
_geom_torsion
_geom_torsion_site_symmetry_4
N2 Pd N1 C6 -179.1(3) .
N3 Pd N1 C6 0.0(3) .
S1' Pd N1 C6 151(5) .
S1 Pd N1 C6 -171(3) .
N2 Pd N1 C2 -2.5(3) .
N3 Pd N1 C2 176.6(3) .
S1' Pd N1 C2 -32(5) .
S1 Pd N1 C2 5(3) .
N1 Pd N2 C1 4.2(3) .
N3 Pd N2 C1 1.4(6) .
S1' Pd N2 C1 -178.7(5) .
S1 Pd N2 C1 -175.0(4) .
N1 Pd N2 C8 176.7(4) .
N3 Pd N2 C8 174.0(3) .
S1' Pd N2 C8 -6.1(6) .
S1 Pd N2 C8 -2.4(4) .
N1 Pd N3 C7 2.3(3) .
N2 Pd N3 C7 5.0(6) .
S1' Pd N3 C7 -174.9(5) .
S1 Pd N3 C7 -178.7(4) .
N1 Pd N3 C22 -175.3(4) .
N2 Pd N3 C22 -172.5(3) .
S1' Pd N3 C22 7.6(6) .
S1 Pd N3 C22 3.8(4) .
C8 N2 C1 O1 0.8(7) .
Pd N2 C1 O1 174.1(4) .
C8 N2 C1 C2 -178.3(4) .
Pd N2 C1 C2 -4.9(5) .
C6 N1 C2 C3 -1.0(7) .
Pd N1 C2 C3 -177.4(4) .
C6 N1 C2 C1 176.9(4) .
Pd N1 C2 C1 0.5(5) .
O1 C1 C2 N1 -176.1(4) .
N2 C1 C2 N1 3.0(6) .
O1 C1 C2 C3 1.7(8) .
N2 C1 C2 C3 -179.2(4) .
N1 C2 C3 C4 1.9(7) .
C1 C2 C3 C4 -175.8(5) .
C2 C3 C4 C5 -1.7(8) .
C3 C4 C5 C6 0.6(8) .
C2 N1 C6 C5 -0.1(6) .
Pd N1 C6 C5 176.3(3) .
C2 N1 C6 C7 -178.4(4) .
Pd N1 C6 C7 -2.0(5) .
C4 C5 C6 N1 0.3(7) .
C4 C5 C6 C7 178.4(4) .
C22 N3 C7 O2 -5.5(6) .
Pd N3 C7 O2 176.6(3) .
C22 N3 C7 C6 174.1(3) .
Pd N3 C7 C6 -3.8(4) .
N1 C6 C7 O2 -176.5(4) .
C5 C6 C7 O2 5.3(7) .
N1 C6 C7 N3 3.8(5) .
C5 C6 C7 N3 -174.3(4) .
C1 N2 C8 C21 -100.5(4) .
Pd N2 C8 C21 87.1(4) .
C1 N2 C8 C9 80.4(5) .
Pd N2 C8 C9 -92.1(4) .
C21 C8 C9 C10 -179.5(4) .
N2 C8 C9 C10 -0.4(6) .
C21 C8 C9 C14 -0.2(5) .
N2 C8 C9 C14 179.0(3) .
C8 C9 C10 C11 178.8(4) .
C14 C9 C10 C11 -0.6(6) .
C9 C10 C11 C12 0.3(8) .
C10 C11 C12 C13 -0.2(8) .
C11 C12 C13 C14 0.4(8) .
C12 C13 C14 C15 179.5(4) .
C12 C13 C14 C9 -0.6(6) .
C8 C9 C14 C15 1.2(5) .
C10 C9 C14 C15 -179.4(4) .
C8 C9 C14 C13 -178.6(4) .
C10 C9 C14 C13 0.7(6) .
C13 C14 C15 C16 178.9(4) .
C9 C14 C15 C16 -0.9(6) .
C14 C15 C16 C17 179.2(4) .
C14 C15 C16 C21 -0.4(6) .
C15 C16 C17 C18 -179.8(4) .
C21 C16 C17 C18 -0.2(6) .
C16 C17 C18 C19 -0.6(7) .
C17 C18 C19 C20 0.7(7) .
C18 C19 C20 C21 0.1(7) .
C9 C8 C21 C20 179.7(4) .
N2 C8 C21 C20 0.6(6) .
C9 C8 C21 C16 -1.1(5) .
N2 C8 C21 C16 179.8(3) .
C19 C20 C21 C8 178.2(4) .
C19 C20 C21 C16 -1.0(6) .
C15 C16 C21 C8 1.4(5) .
C17 C16 C21 C8 -178.2(4) .
C15 C16 C21 C20 -179.4(4) .
C17 C16 C21 C20 1.0(5) .
C7 N3 C22 C23 -93.2(4) .
Pd N3 C22 C23 84.3(4) .
C7 N3 C22 C35 86.8(4) .
Pd N3 C22 C35 -95.7(4) .
C35 C22 C23 C24 -179.6(3) .
N3 C22 C23 C24 0.4(5) .
C35 C22 C23 C28 0.0(5) .
N3 C22 C23 C28 -180.0(3) .
C22 C23 C24 C25 -179.3(3) .
C28 C23 C24 C25 1.1(5) .
C23 C24 C25 C26 -1.2(6) .
C24 C25 C26 C27 0.5(6) .
C25 C26 C27 C28 0.3(6) .
C26 C27 C28 C29 178.7(3) .
C26 C27 C28 C23 -0.4(5) .
C22 C23 C28 C29 0.9(5) .
C24 C23 C28 C29 -179.4(3) .
C22 C23 C28 C27 -179.9(3) .
C24 C23 C28 C27 -0.3(5) .
C27 C28 C29 C30 -179.3(3) .
C23 C28 C29 C30 -0.2(5) .
C28 C29 C30 C31 179.0(4) .
C28 C29 C30 C35 -1.5(6) .
C29 C30 C31 C32 177.7(5) .
C35 C30 C31 C32 -1.8(7) .
C30 C31 C32 C33 -0.4(8) .
C31 C32 C33 C34 1.7(8) .
C32 C33 C34 C35 -0.7(7) .
C23 C22 C35 C34 177.5(3) .
N3 C22 C35 C34 -2.5(5) .
C23 C22 C35 C30 -1.7(5) .
N3 C22 C35 C30 178.3(3) .
C33 C34 C35 C22 179.3(4) .
C33 C34 C35 C30 -1.5(6) .
C29 C30 C35 C22 2.4(5) .
C31 C30 C35 C22 -178.1(4) .
C29 C30 C35 C34 -176.8(3) .
C31 C30 C35 C34 2.7(6) .
N1 Pd S1 C2S -137(2) .
N2 Pd S1 C2S -129.5(7) .
N3 Pd S1 C2S 51.8(7) .
S1' Pd S1 C2S -21(15) .
N1 Pd S1 C3S 115(3) .
N2 Pd S1 C3S 122.4(7) .
N3 Pd S1 C3S -56.3(7) .
S1' Pd S1 C3S -129(16) .
Cl1 C1S C2S S1 170.0(10) .
C3S S1 C2S C1S 177.4(12) .
Pd S1 C2S C1S 62.5(12) .
C2S S1 C3S C4S -175.9(11) .
Pd S1 C3S C4S -63.3(12) .
N1 Pd S1' C2S' 144(4) .
N2 Pd S1' C2S' 114.8(12) .
N3 Pd S1' C2S' -65.2(13) .
S1 Pd S1' C2S' 43(15) .
N1 Pd S1' C3S' -101(5) .
N2 Pd S1' C3S' -130.6(13) .
N3 Pd S1' C3S' 49.3(13) .
S1 Pd S1' C3S' 157(16) .
Cl1' C1S' C2S' S1' -174.0(18) .
C3S' S1' C2S' C1S' -179(2) .
Pd S1' C2S' C1S' -57(2) .
C2S' S1' C3S' C4S' 176(2) .
Pd S1' C3S' C4S' 60(2) .
Cl2 C5S C6S S2 53.7(11) .
C7S S2 C6S C5S 97.6(10) .
C6S S2 C7S C8S -171.1(7) .
S2 C7S C8S C7S 0(100) 2_665
Cl2' C5S' C6S' S2' -85(5) .
C7S' S2' C6S' C5S' 170(3) .
C6S' S2' C7S' C8S' -95(3) .
S2' C7S' C8S' C7S' -176(100) 2_665
